data_4029509
loop_
_publ_author_name
'Coyle, Robert'
'McArdle, Patrick'
'Aldabbagh, Fawaz'

_publ_section_title
;
 Tandem Reactions via Barton Esters with Intermolecular Addition and Vinyl
 Radical Substitution onto Indole.
;
_journal_issue 12
_journal_name_full 'The Journal of organic chemistry'
_journal_page_first 5903
_journal_page_last 5907
_journal_paper_doi 10.1021/jo5008543
_journal_volume 79
_journal_year 2014
_chemical_formula_sum 'C18 H18 N2 O2'
_chemical_formula_weight 294.34
_chemical_name_systematic
;
 ?
;
_space_group_crystal_system triclinic
_space_group_IT_number 2
_space_group_name_Hall '-P 1'
_space_group_name_H-M_alt 'P -1'
_symmetry_space_group_name_Hall '-P 1'
_symmetry_space_group_name_H-M 'P -1'
_atom_sites_solution_hydrogens geom
_audit_creation_method SHELXL-2014
_cell_angle_alpha 101.612(20)
_cell_angle_beta 90.49(3)
_cell_angle_gamma 107.47(3)
_cell_formula_units_Z 4
_cell_length_a 9.088(4)
_cell_length_b 12.184(3)
_cell_length_c 15.086(3)
_cell_measurement_reflns_used 443
_cell_measurement_temperature 297.8(8)
_cell_measurement_theta_max 21.4490
_cell_measurement_theta_min 3.5830
_cell_volume 1556.5(9)
_computing_cell_refinement
;
'Wed Mar 26 21:00:09 2014'
;
_computing_data_collection
;
'Wed Mar 26 21:00:09 2014'
;
_computing_data_reduction
;
'Wed Mar 26 21:00:09 2014'
;
_computing_structure_refinement 'SHELXL-2014 (Sheldrick, 2014)'
_diffrn_ambient_temperature 297.8(8)
_diffrn_detector_area_resol_mean 16.1048
_diffrn_measured_fraction_theta_full 0.990
_diffrn_measured_fraction_theta_max 0.990
_diffrn_measurement_device_type 'Xcalibur, Sapphire3'
_diffrn_measurement_method '\w scans'
_diffrn_radiation_type MoK\a
_diffrn_radiation_wavelength 0.71073
_diffrn_reflns_av_R_equivalents 0.0866
_diffrn_reflns_av_unetI/netI 0.2376
_diffrn_reflns_Laue_measured_fraction_full 0.990
_diffrn_reflns_Laue_measured_fraction_max 0.990
_diffrn_reflns_limit_h_max 6
_diffrn_reflns_limit_h_min -10
_diffrn_reflns_limit_k_max 14
_diffrn_reflns_limit_k_min -14
_diffrn_reflns_limit_l_max 18
_diffrn_reflns_limit_l_min -18
_diffrn_reflns_number 10701
_diffrn_reflns_point_group_measured_fraction_full 0.990
_diffrn_reflns_point_group_measured_fraction_max 0.990
_diffrn_reflns_theta_full 25.242
_diffrn_reflns_theta_max 25.349
_diffrn_reflns_theta_min 3.373
_diffrn_source 'Enhance (Mo) X-ray Source'
_exptl_absorpt_coefficient_mu 0.083
_exptl_absorpt_correction_T_max 1.00000
_exptl_absorpt_correction_T_min 0.83332
_exptl_absorpt_correction_type multi-scan
_exptl_absorpt_process_details
;
crysalispro, agilent technologies,
version 1.171.37.31 (release 14-01-2014 crysalis171 .net)
(compiled jan 14 2014,18:38:05)
empirical absorption correction using spherical harmonics,
 implemented in scale3 abspack scaling algorithm.
;
_exptl_crystal_colour Colourless
_exptl_crystal_density_diffrn 1.256
_exptl_crystal_description Parallelepiped
_exptl_crystal_F_000 624
_exptl_crystal_size_max 5.00
_exptl_crystal_size_mid 0.10
_exptl_crystal_size_min 0.02
_refine_diff_density_max 0.216
_refine_diff_density_min -0.215
_refine_diff_density_rms 0.048
_refine_ls_extinction_method none
_refine_ls_goodness_of_fit_ref 0.940
_refine_ls_hydrogen_treatment constr
_refine_ls_matrix_type full
_refine_ls_number_parameters 401
_refine_ls_number_reflns 5638
_refine_ls_number_restraints 348
_refine_ls_restrained_S_all 0.926
_refine_ls_R_factor_all 0.2932
_refine_ls_R_factor_gt 0.1188
_refine_ls_shift/su_max 0.000
_refine_ls_shift/su_mean 0.000
_refine_ls_structure_factor_coef Fsqd
_refine_ls_weighting_details 'w=1/[\s^2^(Fo^2^)+(0.0696P)^2^] where P=(Fo^2^+2Fc^2^)/3'
_refine_ls_weighting_scheme calc
_refine_ls_wR_factor_gt 0.1879
_refine_ls_wR_factor_ref 0.2696
_reflns_Friedel_coverage 0.000
_reflns_number_gt 1659
_reflns_number_total 5638
_reflns_threshold_expression 'I > 2\s(I)'
_cod_data_source_file jo5008543_si_003.cif
_cod_data_source_block 7c
_cod_depositor_comments 'Adding full bibliography for 4029509--4029510.cif.'
_cod_original_cell_volume 1556.7(9)
_cod_database_code 4029509
_shelx_space_group_comment
;
The symmetry employed for this shelxl refinement is uniquely defined
by the following loop, which should always be used as a source of
symmetry information in preference to the above space-group names.
They are only intended as comments.
;
_shelx_estimated_absorpt_t_min 0.682
_shelx_estimated_absorpt_t_max 0.998
_shelxl_version_number 2014-1

loop_
_space_group_symop_operation_xyz
'x, y, z'
'-x, -y, -z'

loop_
_atom_site_label
_atom_site_type_symbol
_atom_site_fract_x
_atom_site_fract_y
_atom_site_fract_z
_atom_site_U_iso_or_equiv
_atom_site_adp_type
_atom_site_occupancy
_atom_site_site_symmetry_order
_atom_site_calc_flag
_atom_site_refinement_flags_posn
_atom_site_refinement_flags_adp
N3 N 0.5414(6) 0.4447(4) 0.6629(3) 0.0540(13) Uani 1 1 d . U
O2 O 1.1622(6) 0.2159(4) 1.1308(3) 0.0920(17) Uani 1 1 d . U
O4 O 0.3266(6) 0.7685(4) 0.7181(3) 0.0869(16) Uani 1 1 d . U
O3 O 0.5612(7) 0.8750(4) 0.6943(4) 0.1038(19) Uani 1 1 d . U
O1 O 0.9215(7) 0.1139(4) 1.0786(3) 0.0940(17) Uani 1 1 d . U
N1 N 0.9590(6) 0.5473(4) 1.1763(3) 0.0571(14) Uani 1 1 d . U
N4 N 0.8812(8) 0.5394(5) 0.4315(4) 0.0840(19) Uani 1 1 d . U
N2 N 0.6123(7) 0.4501(5) 0.9139(3) 0.089(2) Uani 1 1 d . U
C1 C 0.8270(8) 0.6426(5) 1.1102(4) 0.0619(17) Uani 1 1 d . U
C2 C 0.7814(9) 0.7402(6) 1.1013(4) 0.079(2) Uani 1 1 d . U
H2 H 0.7137 0.7356 1.0531 0.103 Uiso 1 1 calc R U
C3 C 0.8386(10) 0.8419(6) 1.1648(5) 0.092(3) Uani 1 1 d . U
H3 H 0.8077 0.9069 1.1606 0.119 Uiso 1 1 calc R U
C4 C 0.9423(10) 0.8503(6) 1.2360(5) 0.099(3) Uani 1 1 d . U
H4 H 0.9799 0.9217 1.2776 0.129 Uiso 1 1 calc R U
C5 C 0.9916(9) 0.7575(6) 1.2474(4) 0.081(2) Uani 1 1 d . U
H5 H 1.0629 0.7647 1.2945 0.106 Uiso 1 1 calc R U
C6 C 0.9286(8) 0.6520(6) 1.1841(4) 0.0627(17) Uani 1 1 d . U
C7 C 1.0658(9) 0.5222(6) 1.2339(4) 0.089(3) Uani 1 1 d . U
H7A H 1.1697 0.5688 1.2253 0.115 Uiso 1 1 calc R U
H7B H 1.0459 0.5480 1.2965 0.115 Uiso 1 1 calc R U
C8 C 1.0612(10) 0.4039(6) 1.2203(4) 0.106(3) Uani 1 1 d . U
H8A H 1.0078 0.3717 1.2692 0.138 Uiso 1 1 calc R U
H8B H 1.1668 0.4020 1.2262 0.138 Uiso 1 1 calc R U
C9 C 0.9859(8) 0.3221(5) 1.1317(4) 0.0638(19) Uani 1 1 d . U
C10 C 0.8974(7) 0.3524(5) 1.0763(3) 0.0530(16) Uani 1 1 d . U
C11 C 0.8783(7) 0.4693(5) 1.0996(3) 0.0521(15) Uani 1 1 d . U
C12 C 0.7944(7) 0.5254(5) 1.0583(3) 0.0551(16) Uani 1 1 d . U
C13 C 0.6947(9) 0.4808(5) 0.9783(4) 0.067(2) Uani 1 1 d . U
C14 C 1.0140(10) 0.2074(7) 1.1111(4) 0.075(2) Uani 1 1 d . U
C15 C 1.2034(10) 0.1083(6) 1.1109(5) 0.103(3) Uani 1 1 d . U
H15A H 1.3129 0.1263 1.1227 0.134 Uiso 1 1 calc R U
H15B H 1.1747 0.0706 1.0482 0.134 Uiso 1 1 calc R U
H15C H 1.1499 0.0566 1.1485 0.134 Uiso 1 1 calc R U
C16 C 0.8114(8) 0.2716(5) 0.9898(4) 0.0662(19) Uani 1 1 d . U
H16A H 0.8659 0.2156 0.9669 0.086 Uiso 1 1 calc R U
H16B H 0.8112 0.3179 0.9445 0.086 Uiso 1 1 calc R U
C17 C 0.6459(9) 0.2047(6) 1.0026(4) 0.078(2) Uani 1 1 d . U
H17A H 0.5915 0.2602 1.0269 0.102 Uiso 1 1 calc R U
H17B H 0.6455 0.1558 1.0461 0.102 Uiso 1 1 calc R U
C18 C 0.5621(10) 0.1273(6) 0.9132(4) 0.112(3) Uani 1 1 d . U
H18A H 0.5472 0.1762 0.8736 0.145 Uiso 1 1 calc R U
H18B H 0.4634 0.0774 0.9247 0.145 Uiso 1 1 calc R U
H18C H 0.6229 0.0795 0.8850 0.145 Uiso 1 1 calc R U
C19 C 0.6780(8) 0.3503(6) 0.5696(4) 0.0626(17) Uani 1 1 d . U
C20 C 0.7299(9) 0.2547(6) 0.5313(4) 0.074(2) Uani 1 1 d . U
H20 H 0.7987 0.2596 0.4860 0.096 Uiso 1 1 calc R U
C21 C 0.6736(10) 0.1527(7) 0.5644(5) 0.090(2) Uani 1 1 d . U
H21 H 0.7055 0.0878 0.5404 0.117 Uiso 1 1 calc R U
C22 C 0.5716(10) 0.1449(7) 0.6319(5) 0.095(3) Uani 1 1 d . U
H22 H 0.5371 0.0750 0.6523 0.123 Uiso 1 1 calc R U
C23 C 0.5202(9) 0.2364(6) 0.6694(4) 0.078(2) Uani 1 1 d . U
H23 H 0.4516 0.2300 0.7149 0.102 Uiso 1 1 calc R U
C24 C 0.5729(8) 0.3391(6) 0.6379(4) 0.0597(16) Uani 1 1 d . U
C25 C 0.4219(8) 0.4642(6) 0.7225(4) 0.075(2) Uani 1 1 d . U
H25A H 0.3211 0.4271 0.6897 0.097 Uiso 1 1 calc R U
H25B H 0.4246 0.4280 0.7738 0.097 Uiso 1 1 calc R U
C26 C 0.4440(9) 0.5895(6) 0.7550(4) 0.086(2) Uani 1 1 d . U
H26A H 0.5141 0.6172 0.8093 0.111 Uiso 1 1 calc R U
H26B H 0.3454 0.5992 0.7724 0.111 Uiso 1 1 calc R U
C27 C 0.5065(8) 0.6674(5) 0.6892(4) 0.0589(16) Uani 1 1 d . U
C28 C 0.5939(7) 0.6360(5) 0.6231(3) 0.0534(15) Uani 1 1 d . U
C29 C 0.6187(7) 0.5212(5) 0.6107(3) 0.0513(15) Uani 1 1 d . U
C30 C 0.7056(8) 0.4667(5) 0.5531(4) 0.0554(15) Uani 1 1 d . U
C31 C 0.8032(9) 0.5099(6) 0.4869(4) 0.0649(19) Uani 1 1 d . U
C32 C 0.4755(10) 0.7814(7) 0.7006(4) 0.0723(19) Uani 1 1 d . U
C33 C 0.2774(10) 0.8720(6) 0.7271(5) 0.112(3) Uani 1 1 d . U
H33A H 0.1754 0.8558 0.7483 0.145 Uiso 1 1 calc R U
H33B H 0.2763 0.8932 0.6692 0.145 Uiso 1 1 calc R U
H33C H 0.3478 0.9358 0.7698 0.145 Uiso 1 1 calc R U
C34 C 0.6709(7) 0.7128(5) 0.5598(4) 0.0564(16) Uani 1 1 d . U
H34A H 0.6127 0.7663 0.5539 0.073 Uiso 1 1 calc R U
H34B H 0.6691 0.6638 0.5003 0.073 Uiso 1 1 calc R U
C35 C 0.8386(8) 0.7846(5) 0.5925(4) 0.0725(19) Uani 1 1 d . U
H35A H 0.8408 0.8336 0.6521 0.094 Uiso 1 1 calc R U
H35B H 0.8972 0.7314 0.5981 0.094 Uiso 1 1 calc R U
C36 C 0.9128(10) 0.8608(6) 0.5292(5) 0.111(3) Uani 1 1 d . U
H36A H 0.8529 0.9116 0.5217 0.144 Uiso 1 1 calc R U
H36B H 0.9179 0.8122 0.4714 0.144 Uiso 1 1 calc R U
H36C H 1.0154 0.9076 0.5536 0.144 Uiso 1 1 calc R U

loop_
_atom_site_aniso_label
_atom_site_aniso_U_11
_atom_site_aniso_U_22
_atom_site_aniso_U_33
_atom_site_aniso_U_23
_atom_site_aniso_U_13
_atom_site_aniso_U_12
N3 0.049(3) 0.065(3) 0.045(3) 0.021(2) 0.002(2) 0.008(3)
O2 0.088(4) 0.088(3) 0.104(3) 0.014(3) -0.020(3) 0.037(3)
O4 0.086(4) 0.071(3) 0.103(3) 0.014(3) 0.038(3) 0.026(3)
O3 0.089(5) 0.073(3) 0.149(5) 0.034(3) 0.019(4) 0.017(3)
O1 0.084(4) 0.069(3) 0.121(4) 0.013(3) -0.007(3) 0.016(3)
N1 0.054(4) 0.071(3) 0.042(3) 0.012(2) 0.002(2) 0.013(3)
N4 0.077(5) 0.109(5) 0.072(4) 0.035(3) 0.019(3) 0.026(4)
N2 0.092(5) 0.113(5) 0.062(3) 0.009(3) -0.018(3) 0.038(4)
C1 0.062(4) 0.066(3) 0.055(3) 0.020(3) 0.019(3) 0.011(3)
C2 0.084(6) 0.081(4) 0.078(4) 0.022(3) 0.018(4) 0.030(4)
C3 0.097(7) 0.076(5) 0.102(5) 0.012(4) 0.011(4) 0.032(5)
C4 0.113(7) 0.074(5) 0.099(5) -0.003(4) -0.001(5) 0.026(5)
C5 0.083(6) 0.076(4) 0.073(4) 0.001(3) 0.000(4) 0.016(4)
C6 0.054(4) 0.071(4) 0.059(3) 0.016(3) 0.016(3) 0.011(3)
C7 0.101(6) 0.110(5) 0.055(4) -0.009(4) -0.025(4) 0.052(5)
C8 0.140(9) 0.085(4) 0.084(4) 0.004(4) -0.058(5) 0.032(5)
C9 0.069(5) 0.068(4) 0.052(3) 0.015(3) -0.004(3) 0.016(3)
C10 0.044(4) 0.067(3) 0.043(3) 0.019(3) 0.009(3) 0.006(3)
C11 0.050(4) 0.066(3) 0.037(3) 0.016(2) 0.010(3) 0.011(3)
C12 0.049(4) 0.072(4) 0.043(3) 0.019(3) 0.009(3) 0.011(3)
C13 0.070(5) 0.080(4) 0.053(3) 0.015(3) -0.003(3) 0.025(4)
C14 0.079(5) 0.076(4) 0.069(4) 0.019(3) -0.006(4) 0.021(4)
C15 0.104(7) 0.095(5) 0.118(6) 0.021(5) -0.003(5) 0.043(6)
C16 0.072(5) 0.079(4) 0.047(3) 0.001(3) -0.004(3) 0.029(4)
C17 0.069(5) 0.073(5) 0.081(4) 0.002(3) -0.008(4) 0.015(4)
C18 0.109(7) 0.092(5) 0.113(5) -0.019(4) -0.042(5) 0.029(5)
C19 0.063(4) 0.072(4) 0.051(3) 0.012(3) -0.009(3) 0.018(3)
C20 0.075(5) 0.070(4) 0.072(4) 0.010(3) -0.006(4) 0.020(4)
C21 0.091(6) 0.068(4) 0.107(5) 0.023(4) -0.004(4) 0.017(4)
C22 0.102(7) 0.078(5) 0.108(6) 0.037(4) 0.007(5) 0.022(5)
C23 0.069(5) 0.074(4) 0.096(5) 0.044(4) 0.008(4) 0.012(4)
C24 0.057(4) 0.062(3) 0.058(3) 0.020(3) -0.008(3) 0.011(3)
C25 0.075(5) 0.095(5) 0.066(4) 0.039(3) 0.023(4) 0.028(4)
C26 0.104(7) 0.079(4) 0.071(4) 0.024(3) 0.031(4) 0.018(4)
C27 0.056(4) 0.060(4) 0.054(3) 0.013(3) 0.010(3) 0.009(3)
C28 0.055(4) 0.065(3) 0.040(3) 0.020(3) 0.001(3) 0.013(3)
C29 0.051(4) 0.061(3) 0.040(3) 0.018(2) -0.002(3) 0.008(3)
C30 0.055(4) 0.069(4) 0.040(3) 0.010(3) -0.006(3) 0.018(3)
C31 0.069(5) 0.081(5) 0.050(4) 0.018(3) 0.006(3) 0.028(4)
C32 0.077(5) 0.074(4) 0.063(4) 0.008(4) 0.010(4) 0.022(4)
C33 0.126(8) 0.098(6) 0.123(6) 0.011(5) 0.036(6) 0.059(6)
C34 0.048(4) 0.063(4) 0.057(3) 0.021(3) 0.005(3) 0.011(3)
C35 0.057(5) 0.067(4) 0.086(5) 0.029(3) 0.006(4) 0.000(3)
C36 0.087(7) 0.101(6) 0.159(7) 0.073(5) 0.039(6) 0.021(5)

loop_
_atom_type_symbol
_atom_type_description
_atom_type_scat_dispersion_real
_atom_type_scat_dispersion_imag
_atom_type_scat_source
C C 0.0033 0.0016 'International Tables Vol C Tables 4.2.6.8 and 6.1.1.4'
H H 0.0000 0.0000 'International Tables Vol C Tables 4.2.6.8 and 6.1.1.4'
N N 0.0061 0.0033 'International Tables Vol C Tables 4.2.6.8 and 6.1.1.4'
O O 0.0106 0.0060 'International Tables Vol C Tables 4.2.6.8 and 6.1.1.4'

loop_
_geom_angle_atom_site_label_1
_geom_angle_atom_site_label_2
_geom_angle_atom_site_label_3
_geom_angle
C29 N3 C24 109.7(5)
C29 N3 C25 124.5(5)
C24 N3 C25 124.8(6)
C14 O2 C15 117.1(6)
C32 O4 C33 116.7(6)
C6 N1 C11 109.4(5)
C6 N1 C7 126.4(5)
C11 N1 C7 124.0(5)
C2 C1 C6 119.5(6)
C2 C1 C12 134.4(6)
C6 C1 C12 106.1(5)
C3 C2 C1 118.3(7)
C3 C2 H2 120.8
C1 C2 H2 120.8
C2 C3 C4 121.2(6)
C2 C3 H3 119.4
C4 C3 H3 119.4
C5 C4 C3 122.7(7)
C5 C4 H4 118.7
C3 C4 H4 118.7
C4 C5 C6 116.1(7)
C4 C5 H5 122.0
C6 C5 H5 122.0
N1 C6 C5 129.3(6)
N1 C6 C1 108.4(5)
C5 C6 C1 122.0(6)
C8 C7 N1 115.9(5)
C8 C7 H7A 108.3
N1 C7 H7A 108.3
C8 C7 H7B 108.3
N1 C7 H7B 108.3
H7A C7 H7B 107.4
C7 C8 C9 118.2(5)
C7 C8 H8A 107.8
C9 C8 H8A 107.8
C7 C8 H8B 107.8
C9 C8 H8B 107.8
H8A C8 H8B 107.1
C10 C9 C14 122.1(5)
C10 C9 C8 121.5(5)
C14 C9 C8 116.4(5)
C9 C10 C11 119.3(5)
C9 C10 C16 123.9(5)
C11 C10 C16 116.9(5)
N1 C11 C12 108.1(5)
N1 C11 C10 118.7(5)
C12 C11 C10 133.2(5)
C11 C12 C13 128.6(5)
C11 C12 C1 107.9(5)
C13 C12 C1 123.4(5)
N2 C13 C12 176.5(6)
O1 C14 O2 120.7(7)
O1 C14 C9 126.7(8)
O2 C14 C9 112.5(7)
O2 C15 H15A 109.5
O2 C15 H15B 109.5
H15A C15 H15B 109.5
O2 C15 H15C 109.5
H15A C15 H15C 109.5
H15B C15 H15C 109.5
C10 C16 C17 113.1(5)
C10 C16 H16A 109.0
C17 C16 H16A 109.0
C10 C16 H16B 109.0
C17 C16 H16B 109.0
H16A C16 H16B 107.8
C16 C17 C18 111.3(6)
C16 C17 H17A 109.4
C18 C17 H17A 109.4
C16 C17 H17B 109.4
C18 C17 H17B 109.4
H17A C17 H17B 108.0
C17 C18 H18A 109.5
C17 C18 H18B 109.5
H18A C18 H18B 109.5
C17 C18 H18C 109.5
H18A C18 H18C 109.5
H18B C18 H18C 109.5
C20 C19 C24 119.8(7)
C20 C19 C30 133.6(7)
C24 C19 C30 106.6(6)
C21 C20 C19 116.9(7)
C21 C20 H20 121.5
C19 C20 H20 121.5
C22 C21 C20 121.9(8)
C22 C21 H21 119.1
C20 C21 H21 119.1
C23 C22 C21 121.9(8)
C23 C22 H22 119.1
C21 C22 H22 119.1
C22 C23 C24 117.9(8)
C22 C23 H23 121.0
C24 C23 H23 121.0
C23 C24 N3 130.7(7)
C23 C24 C19 121.6(6)
N3 C24 C19 107.7(6)
C26 C25 N3 111.3(6)
C26 C25 H25A 109.4
N3 C25 H25A 109.4
C26 C25 H25B 109.4
N3 C25 H25B 109.4
H25A C25 H25B 108.0
C25 C26 C27 116.1(5)
C25 C26 H26A 108.3
C27 C26 H26A 108.3
C25 C26 H26B 108.3
C27 C26 H26B 108.3
H26A C26 H26B 107.4
C28 C27 C32 120.3(6)
C28 C27 C26 120.9(5)
C32 C27 C26 118.8(6)
C27 C28 C29 119.5(6)
C27 C28 C34 124.1(5)
C29 C28 C34 116.4(5)
N3 C29 C30 108.6(5)
N3 C29 C28 118.3(5)
C30 C29 C28 133.1(6)
C29 C30 C31 129.4(6)
C29 C30 C19 107.3(6)
C31 C30 C19 123.3(6)
N4 C31 C30 176.7(8)
O3 C32 O4 120.8(7)
O3 C32 C27 128.8(8)
O4 C32 C27 110.4(7)
O4 C33 H33A 109.5
O4 C33 H33B 109.5
H33A C33 H33B 109.5
O4 C33 H33C 109.5
H33A C33 H33C 109.5
H33B C33 H33C 109.5
C28 C34 C35 112.7(5)
C28 C34 H34A 109.1
C35 C34 H34A 109.1
C28 C34 H34B 109.1
C35 C34 H34B 109.1
H34A C34 H34B 107.8
C36 C35 C34 111.9(6)
C36 C35 H35A 109.2
C34 C35 H35A 109.2
C36 C35 H35B 109.2
C34 C35 H35B 109.2
H35A C35 H35B 107.9
C35 C36 H36A 109.5
C35 C36 H36B 109.5
H36A C36 H36B 109.5
C35 C36 H36C 109.5
H36A C36 H36C 109.5
H36B C36 H36C 109.5

loop_
_geom_bond_atom_site_label_1
_geom_bond_atom_site_label_2
_geom_bond_distance
N3 C29 1.375(7)
N3 C24 1.381(6)
N3 C25 1.460(7)
O2 C14 1.345(8)
O2 C15 1.444(6)
O4 C32 1.349(9)
O4 C33 1.442(6)
O3 C32 1.195(9)
O1 C14 1.199(8)
N1 C6 1.368(6)
N1 C11 1.380(6)
N1 C7 1.436(6)
N4 C31 1.144(8)
N2 C13 1.149(7)
C1 C2 1.401(7)
C1 C6 1.406(8)
C1 C12 1.426(7)
C2 C3 1.360(8)
C2 H2 0.9300
C3 C4 1.390(9)
C3 H3 0.9300
C4 C5 1.375(8)
C4 H4 0.9300
C5 C6 1.395(8)
C5 H5 0.9300
C7 C8 1.402(7)
C7 H7A 0.9700
C7 H7B 0.9700
C8 C9 1.512(7)
C8 H8A 0.9700
C8 H8B 0.9700
C9 C10 1.332(7)
C9 C14 1.468(8)
C10 C11 1.460(7)
C10 C16 1.512(7)
C11 C12 1.382(7)
C12 C13 1.412(8)
C15 H15A 0.9600
C15 H15B 0.9600
C15 H15C 0.9600
C16 C17 1.515(9)
C16 H16A 0.9700
C16 H16B 0.9700
C17 C18 1.526(7)
C17 H17A 0.9700
C17 H17B 0.9700
C18 H18A 0.9600
C18 H18B 0.9600
C18 H18C 0.9600
C19 C20 1.406(7)
C19 C24 1.410(9)
C19 C30 1.437(8)
C20 C21 1.388(9)
C20 H20 0.9300
C21 C22 1.382(10)
C21 H21 0.9300
C22 C23 1.357(8)
C22 H22 0.9300
C23 C24 1.380(8)
C23 H23 0.9300
C25 C26 1.458(7)
C25 H25A 0.9700
C25 H25B 0.9700
C26 C27 1.509(8)
C26 H26A 0.9700
C26 H26B 0.9700
C27 C28 1.346(8)
C27 C32 1.476(8)
C28 C29 1.459(7)
C28 C34 1.502(8)
C29 C30 1.384(7)
C30 C31 1.416(9)
C33 H33A 0.9600
C33 H33B 0.9600
C33 H33C 0.9600
C34 C35 1.531(8)
C34 H34A 0.9700
C34 H34B 0.9700
C35 C36 1.490(9)
C35 H35A 0.9700
C35 H35B 0.9700
C36 H36A 0.9600
C36 H36B 0.9600
C36 H36C 0.9600

loop_
_geom_torsion_atom_site_label_1
_geom_torsion_atom_site_label_2
_geom_torsion_atom_site_label_3
_geom_torsion_atom_site_label_4
_geom_torsion
C6 C1 C2 C3 0.5(10)
C12 C1 C2 C3 -179.1(7)
C1 C2 C3 C4 1.4(12)
C2 C3 C4 C5 -0.9(14)
C3 C4 C5 C6 -1.4(12)
C11 N1 C6 C5 -175.5(7)
C7 N1 C6 C5 0.4(11)
C11 N1 C6 C1 -0.7(7)
C7 N1 C6 C1 175.2(7)
C4 C5 C6 N1 177.5(7)
C4 C5 C6 C1 3.3(11)
C2 C1 C6 N1 -178.2(6)
C12 C1 C6 N1 1.5(7)
C2 C1 C6 C5 -2.9(10)
C12 C1 C6 C5 176.7(6)
C6 N1 C7 C8 171.3(7)
C11 N1 C7 C8 -13.3(11)
N1 C7 C8 C9 18.5(11)
C7 C8 C9 C10 -14.3(12)
C7 C8 C9 C14 166.5(8)
C14 C9 C10 C11 -178.1(6)
C8 C9 C10 C11 2.8(11)
C14 C9 C10 C16 3.0(11)
C8 C9 C10 C16 -176.2(7)
C6 N1 C11 C12 -0.4(7)
C7 N1 C11 C12 -176.4(6)
C6 N1 C11 C10 178.2(5)
C7 N1 C11 C10 2.1(9)
C9 C10 C11 N1 3.2(9)
C16 C10 C11 N1 -177.7(6)
C9 C10 C11 C12 -178.7(7)
C16 C10 C11 C12 0.4(10)
N1 C11 C12 C13 -179.9(6)
C10 C11 C12 C13 1.9(12)
N1 C11 C12 C1 1.3(7)
C10 C11 C12 C1 -177.0(6)
C2 C1 C12 C11 177.9(8)
C6 C1 C12 C11 -1.7(7)
C2 C1 C12 C13 -1.0(12)
C6 C1 C12 C13 179.4(6)
C15 O2 C14 O1 0.1(10)
C15 O2 C14 C9 -178.4(5)
C10 C9 C14 O1 -40.2(12)
C8 C9 C14 O1 139.0(8)
C10 C9 C14 O2 138.3(7)
C8 C9 C14 O2 -42.6(9)
C9 C10 C16 C17 94.3(8)
C11 C10 C16 C17 -84.7(7)
C10 C16 C17 C18 178.2(5)
C24 C19 C20 C21 -0.4(9)
C30 C19 C20 C21 -178.4(6)
C19 C20 C21 C22 -0.1(10)
C20 C21 C22 C23 0.3(12)
C21 C22 C23 C24 0.1(11)
C22 C23 C24 N3 -179.9(6)
C22 C23 C24 C19 -0.6(9)
C29 N3 C24 C23 -178.6(6)
C25 N3 C24 C23 -9.5(9)
C29 N3 C24 C19 2.0(6)
C25 N3 C24 C19 171.0(5)
C20 C19 C24 C23 0.7(9)
C30 C19 C24 C23 179.3(5)
C20 C19 C24 N3 -179.8(5)
C30 C19 C24 N3 -1.3(6)
C29 N3 C25 C26 -27.9(8)
C24 N3 C25 C26 164.7(5)
N3 C25 C26 C27 35.2(8)
C25 C26 C27 C28 -26.3(9)
C25 C26 C27 C32 156.2(6)
C32 C27 C28 C29 -177.7(6)
C26 C27 C28 C29 4.8(9)
C32 C27 C28 C34 2.7(9)
C26 C27 C28 C34 -174.8(6)
C24 N3 C29 C30 -1.9(6)
C25 N3 C29 C30 -171.0(5)
C24 N3 C29 C28 176.7(4)
C25 N3 C29 C28 7.6(8)
C27 C28 C29 N3 5.0(8)
C34 C28 C29 N3 -175.4(5)
C27 C28 C29 C30 -176.8(6)
C34 C28 C29 C30 2.8(9)
N3 C29 C30 C31 179.7(6)
C28 C29 C30 C31 1.3(11)
N3 C29 C30 C19 1.1(6)
C28 C29 C30 C19 -177.3(6)
C20 C19 C30 C29 178.4(6)
C24 C19 C30 C29 0.1(6)
C20 C19 C30 C31 -0.3(10)
C24 C19 C30 C31 -178.6(6)
C33 O4 C32 O3 1.1(10)
C33 O4 C32 C27 -177.5(5)
C28 C27 C32 O3 -39.8(11)
C26 C27 C32 O3 137.7(8)
C28 C27 C32 O4 138.6(6)
C26 C27 C32 O4 -43.9(8)
C27 C28 C34 C35 94.7(7)
C29 C28 C34 C35 -84.9(6)
C28 C34 C35 C36 -179.7(5)
